data_7226067
loop_
_publ_author_name
'Das, Debasis'
'Sanyal, Ria'
'Zhang, Xuepeng'
'Chakraborty, Prateeti'
'Mautner, Franz Andreas'
'Zhao, Cunyuan'

_publ_section_title
;
 Role of para-substitution in controlling phosphatase activity of
 dinuclear NiII complexes of Mannich-base ligands: experimental and DFT
 studies&#x2020;
;
_journal_name_full 'RSC Adv.'
_journal_paper_doi 10.1039/C6RA08705A
_journal_year 2016
_chemical_formula_moiety 'C27 H35 N7 Ni2 O10, 0.8(H2 O)'
_chemical_formula_sum 'C27 H36.6 N7 Ni2 O10.8'
_chemical_formula_weight 749.41
_chemical_name_common '[Ni2(NO3)3(L-isopropyl)](H2O)0.80'
_chemical_name_systematic
; 
 ? 
;
_space_group_IT_number 14
_symmetry_cell_setting monoclinic
_symmetry_space_group_name_Hall '-P 2yn'
_symmetry_space_group_name_H-M 'P 1 21/n 1'
_atom_sites_solution_hydrogens geom
_atom_sites_solution_primary direct
_atom_sites_solution_secondary difmap
_audit_creation_method SHELXL
_audit_update_record
;
2016-03-11 deposited with the CCDC.
2016-07-21 downloaded from the CCDC.
;
_cell_angle_alpha 90.00
_cell_angle_beta 95.785(2)
_cell_angle_gamma 90.00
_cell_formula_units_Z 4
_cell_length_a 10.6714(16)
_cell_length_b 16.421(2)
_cell_length_c 18.430(3)
_cell_measurement_reflns_used 4000
_cell_measurement_temperature 296(2)
_cell_measurement_theta_max 25.20
_cell_measurement_theta_min 1.70
_cell_volume 3213.1(8)
_computing_cell_refinement 'Bruker SAINT'
_computing_data_collection 'Bruker APEX-2'
_computing_data_reduction 'Bruker SAINT'
_computing_structure_refinement 'SHELXL-97 (Sheldrick, 2008)'
_computing_structure_solution 'SHELXS-97 (Sheldrick, 2008)'
_diffrn_ambient_temperature 296(2)
_diffrn_measured_fraction_theta_full 0.994
_diffrn_measured_fraction_theta_max 0.994
_diffrn_measurement_device_type 'Bruker APEX-II CCD'
_diffrn_measurement_method \w-scans
_diffrn_radiation_monochromator graphite
_diffrn_radiation_source 'fine-focus sealed tube'
_diffrn_radiation_type MoK\a
_diffrn_radiation_wavelength 0.71073
_diffrn_reflns_av_R_equivalents 0.0249
_diffrn_reflns_av_unetI/netI 0.0234
_diffrn_reflns_limit_h_max 12
_diffrn_reflns_limit_h_min -12
_diffrn_reflns_limit_k_max 18
_diffrn_reflns_limit_k_min -19
_diffrn_reflns_limit_l_max 21
_diffrn_reflns_limit_l_min -22
_diffrn_reflns_number 22065
_diffrn_reflns_theta_full 25.30
_diffrn_reflns_theta_max 25.30
_diffrn_reflns_theta_min 1.66
_exptl_absorpt_coefficient_mu 1.240
_exptl_absorpt_correction_T_max 0.8263
_exptl_absorpt_correction_T_min 0.7387
_exptl_absorpt_correction_type multi-scan
_exptl_absorpt_process_details SADABS
_exptl_crystal_colour green
_exptl_crystal_density_diffrn 1.549
_exptl_crystal_density_method 'not measured'
_exptl_crystal_description prism
_exptl_crystal_F_000 1560
_exptl_crystal_size_max 0.26
_exptl_crystal_size_mid 0.23
_exptl_crystal_size_min 0.16
_refine_diff_density_max 0.617
_refine_diff_density_min -0.320
_refine_diff_density_rms 0.056
_refine_ls_extinction_method none
_refine_ls_goodness_of_fit_ref 1.027
_refine_ls_matrix_type full
_refine_ls_number_parameters 434
_refine_ls_number_reflns 5826
_refine_ls_number_restraints 2
_refine_ls_restrained_S_all 1.035
_refine_ls_R_factor_all 0.0412
_refine_ls_R_factor_gt 0.0331
_refine_ls_shift/su_max 0.002
_refine_ls_shift/su_mean 0.000
_refine_ls_structure_factor_coef Fsqd
_refine_ls_weighting_details 'calc w=1/[\s^2^(Fo^2^)+(0.0512P)^2^+1.8744P] where P=(Fo^2^+2Fc^2^)/3'
_refine_ls_weighting_scheme calc
_refine_ls_wR_factor_gt 0.0887
_refine_ls_wR_factor_ref 0.0940
_reflns_number_gt 4948
_reflns_number_total 5826
_reflns_threshold_expression >2sigma(I)
_cod_data_source_file c6ra08705a2.cif
_cod_data_source_block complex2
_cod_depositor_comments
;
The following automatic conversions were performed:

'_symmetry_cell_setting' value 'Monoclinic' changed to 'monoclinic'
according to
/usr/data/users/saulius/crontab/automatic-downloads/rss-feeds/RSC/lib/dictionaries/cif_core.dic
dictionary named 'cif_core.dic' version 2.4.2 from 2011-04-26.

Automatic conversion script
Id: cif_fix_values 4268 2015-11-12 08:31:59Z antanas 
;
_cod_original_cell_volume 3213.3(8)
_cod_original_sg_symbol_H-M 'P 21/n'
_cod_original_formula_sum 'C27 H36.60 N7 Ni2 O10.80'
_cod_database_code 7226067

loop_
_symmetry_equiv_pos_as_xyz
'x, y, z'
'-x+1/2, y+1/2, -z+1/2'
'-x, -y, -z'
'x-1/2, -y-1/2, z-1/2'

loop_
_atom_site_label
_atom_site_type_symbol
_atom_site_fract_x
_atom_site_fract_y
_atom_site_fract_z
_atom_site_U_iso_or_equiv
_atom_site_adp_type
_atom_site_occupancy
_atom_site_calc_flag
_atom_site_refinement_flags
Ni1 Ni 0.11813(3) 0.245887(19) 0.270799(16) 0.03425(10) Uani 1 d .
Ni2 Ni -0.08715(3) 0.124811(19) 0.358472(18) 0.03782(11) Uani 1 d .
O1 O -0.01889(15) 0.23542(9) 0.33463(9) 0.0323(4) Uani 1 d .
O2 O 0.18891(18) 0.12413(11) 0.30810(10) 0.0463(4) Uani 1 d .
O3 O 0.09334(17) 0.09111(12) 0.40408(10) 0.0475(5) Uani 1 d .
O4 O 0.2800(2) 0.04773(15) 0.39262(14) 0.0744(7) Uani 1 d .
O5 O 0.22688(17) 0.21812(13) 0.18500(10) 0.0509(5) Uani 1 d .
O6 O 0.03493(17) 0.17840(13) 0.18009(10) 0.0511(5) Uani 1 d .
O7 O 0.1454(3) 0.1514(2) 0.09030(13) 0.0923(9) Uani 1 d .
O8 O -0.05232(18) 0.03397(13) 0.27208(11) 0.0523(7) Uani 1 d .
O9 O -0.13793(19) 0.00188(12) 0.36863(12) 0.0556(5) Uani 1 d .
O10 O -0.1026(3) -0.09206(14) 0.29086(16) 0.0849(8) Uani 1 d .
N1 N 0.05697(19) 0.35823(13) 0.22330(10) 0.0373(5) Uani 1 d .
N2 N 0.25639(19) 0.29788(13) 0.34130(11) 0.0367(5) Uani 1 d .
N3 N -0.1398(2) 0.15900(13) 0.45952(12) 0.0450(5) Uani 1 d .
N4 N -0.2584(2) 0.14893(14) 0.30135(15) 0.0484(6) Uani 1 d .
N5 N 0.1885(2) 0.08691(13) 0.36728(13) 0.0438(5) Uani 1 d .
N6 N 0.1356(2) 0.18067(17) 0.14957(13) 0.0532(6) Uani 1 d .
N7 N -0.0971(2) -0.02151(15) 0.30895(14) 0.0516(6) Uani 1 d .
C1 C -0.0652(2) 0.30361(14) 0.36383(12) 0.0313(5) Uani 1 d .
C2 C -0.0892(2) 0.30512(15) 0.43708(13) 0.0358(5) Uani 1 d .
C3 C -0.1355(2) 0.37607(15) 0.46573(13) 0.0383(6) Uani 1 d .
H3 H -0.1523 0.3762 0.5143 0.046 Uiso 1 calc R
C4 C -0.1575(2) 0.44618(15) 0.42544(14) 0.0378(6) Uani 1 d .
C5 C -0.1351(2) 0.44254(15) 0.35259(14) 0.0389(6) Uani 1 d .
H5 H -0.1509 0.4885 0.3236 0.047 Uiso 1 calc R
C6 C -0.0903(2) 0.37327(15) 0.32159(13) 0.0343(5) Uani 1 d .
C7 C -0.0750(2) 0.37242(16) 0.24099(13) 0.0383(6) Uani 1 d .
H7A H -0.1286 0.3301 0.2179 0.046 Uiso 1 calc R
H7B H -0.1040 0.4241 0.2201 0.046 Uiso 1 calc R
C8 C 0.0514(3) 0.3597(2) 0.14228(14) 0.0523(7) Uani 1 d .
H8A H 0.1341 0.3503 0.1277 0.078 Uiso 1 calc R
H8B H 0.0212 0.4118 0.1246 0.078 Uiso 1 calc R
H8C H -0.0047 0.3178 0.1223 0.078 Uiso 1 calc R
C9 C 0.1406(3) 0.42548(17) 0.25223(15) 0.0451(6) Uani 1 d .
H9A H 0.1229 0.4378 0.3016 0.054 Uiso 1 calc R
H9B H 0.1220 0.4738 0.2228 0.054 Uiso 1 calc R
C10 C 0.2805(3) 0.4053(2) 0.25251(15) 0.0511(7) Uani 1 d .
H10A H 0.2931 0.3741 0.2091 0.061 Uiso 1 calc R
H10B H 0.3280 0.4555 0.2509 0.061 Uiso 1 calc R
C11 C 0.3294(2) 0.35748(17) 0.31872(14) 0.0419(6) Uani 1 d .
C12 C 0.4430(3) 0.3778(2) 0.35855(17) 0.0553(8) Uani 1 d .
H12 H 0.4940 0.4181 0.3418 0.066 Uiso 1 calc R
C13 C 0.4793(3) 0.3379(2) 0.42277(18) 0.0582(8) Uani 1 d .
H13 H 0.5562 0.3497 0.4490 0.070 Uiso 1 calc R
C14 C 0.4011(3) 0.28110(19) 0.44744(16) 0.0523(7) Uani 1 d .
H14 H 0.4219 0.2554 0.4920 0.063 Uiso 1 calc R
C15 C 0.2912(3) 0.26212(16) 0.40572(14) 0.0412(6) Uani 1 d .
H15 H 0.2386 0.2228 0.4228 0.049 Uiso 1 calc R
C16 C -0.0635(3) 0.23161(16) 0.48488(14) 0.0441(6) Uani 1 d .
H16A H 0.0251 0.2179 0.4865 0.053 Uiso 1 calc R
H16B H -0.0812 0.2451 0.5341 0.053 Uiso 1 calc R
C17 C -0.1093(4) 0.09258(19) 0.51312(17) 0.0653(9) Uani 1 d .
H17A H -0.1626 0.0466 0.5006 0.098 Uiso 1 calc R
H17B H -0.1229 0.1113 0.5610 0.098 Uiso 1 calc R
H17C H -0.0228 0.0769 0.5124 0.098 Uiso 1 calc R
C18 C -0.2772(3) 0.17818(19) 0.45669(18) 0.0572(8) Uani 1 d .
H18A H -0.2912 0.2330 0.4379 0.069 Uiso 1 calc R
H18B H -0.3020 0.1771 0.5059 0.069 Uiso 1 calc R
C19 C -0.3616(3) 0.1192(2) 0.4093(2) 0.0689(10) Uani 1 d .
H19A H -0.3292 0.0643 0.4167 0.083 Uiso 1 calc R
H19B H -0.4458 0.1205 0.4248 0.083 Uiso 1 calc R
C20 C -0.3687(3) 0.13943(18) 0.3301(2) 0.0577(8) Uani 1 d .
C21 C -0.4820(3) 0.1521(2) 0.2868(3) 0.0786(12) Uani 1 d .
H21 H -0.5583 0.1442 0.3061 0.094 Uiso 1 calc R
C22 C -0.4808(3) 0.1761(3) 0.2162(3) 0.0905(14) Uani 1 d .
H22 H -0.5561 0.1853 0.1874 0.109 Uiso 1 calc R
C23 C -0.3686(3) 0.1865(2) 0.1877(2) 0.0739(10) Uani 1 d .
H23 H -0.3661 0.2033 0.1397 0.089 Uiso 1 calc R
C24 C -0.2596(3) 0.17160(18) 0.23190(18) 0.0526(7) Uani 1 d .
H24 H -0.1831 0.1776 0.2124 0.063 Uiso 1 calc R
C25 C -0.2021(3) 0.52567(16) 0.45692(15) 0.0463(6) Uani 1 d .
H25 H -0.1480 0.5687 0.4403 0.056 Uiso 1 calc R
C26 C -0.1871(3) 0.52884(19) 0.53890(16) 0.0572(8) Uani 1 d .
H26A H -0.2048 0.5830 0.5547 0.086 Uiso 1 calc R
H26B H -0.1023 0.5144 0.5566 0.086 Uiso 1 calc R
H26C H -0.2447 0.4912 0.5577 0.086 Uiso 1 calc R
C27 C -0.3341(3) 0.5461(2) 0.42642(19) 0.0714(10) Uani 1 d .
H27A H -0.3523 0.6016 0.4378 0.107 Uiso 1 calc R
H27B H -0.3922 0.5107 0.4475 0.107 Uiso 1 calc R
H27C H -0.3423 0.5389 0.3745 0.107 Uiso 1 calc R
O11 O 0.2496(5) 0.1419(3) 0.5564(3) 0.1260(17) Uani 0.80 d PD
H91 H 0.230(7) 0.120(4) 0.515(4) 0.164 Uiso 0.80 d PD
H92 H 0.230(7) 0.110(4) 0.589(3) 0.164 Uiso 0.80 d PD

loop_
_atom_site_aniso_label
_atom_site_aniso_U_11
_atom_site_aniso_U_22
_atom_site_aniso_U_33
_atom_site_aniso_U_23
_atom_site_aniso_U_13
_atom_site_aniso_U_12
Ni1 0.02878(18) 0.0426(2) 0.03229(17) -0.00517(13) 0.00766(13) -0.00035(13)
Ni2 0.03283(19) 0.03431(19) 0.0487(2) 0.00073(14) 0.01586(14) 0.00451(13)
O1 0.0307(9) 0.0317(9) 0.0364(9) -0.0019(7) 0.0136(7) 0.0037(7)
O2 0.0472(11) 0.0459(11) 0.0478(11) -0.0034(9) 0.0146(9) 0.0054(8)
O3 0.0405(10) 0.0540(12) 0.0500(11) 0.0053(9) 0.0146(8) 0.0104(9)
O4 0.0505(13) 0.0761(16) 0.0986(18) 0.0266(14) 0.0165(12) 0.0281(12)
O5 0.0324(10) 0.0745(14) 0.0466(11) -0.0074(10) 0.0087(8) 0.0007(9)
O6 0.0359(10) 0.0683(13) 0.0499(11) -0.0164(10) 0.0086(8) -0.0046(9)
O7 0.0919(19) 0.135(2) 0.0532(14) -0.0474(15) 0.0211(13) 0.0045(17)
O8 0.0448(13) 0.0548(16) 0.0592(18) -0.0013(14) 0.0146(12) 0.0024(12)
O9 0.0567(12) 0.0430(11) 0.0712(14) 0.0014(10) 0.0261(10) 0.0014(9)
O10 0.0944(19) 0.0458(14) 0.118(2) -0.0257(14) 0.0262(16) -0.0056(13)
N1 0.0359(11) 0.0485(13) 0.0281(10) 0.0021(9) 0.0058(8) 0.0012(9)
N2 0.0361(11) 0.0399(12) 0.0344(11) -0.0054(9) 0.0047(9) 0.0006(9)
N3 0.0534(14) 0.0353(12) 0.0507(13) 0.0076(10) 0.0261(11) 0.0093(10)
N4 0.0291(12) 0.0389(12) 0.0786(17) -0.0062(12) 0.0118(11) 0.0013(9)
N5 0.0391(13) 0.0342(12) 0.0584(14) -0.0039(11) 0.0074(11) 0.0044(10)
N6 0.0449(14) 0.0709(17) 0.0447(13) -0.0170(12) 0.0097(11) 0.0058(12)
N7 0.0416(13) 0.0430(14) 0.0710(16) -0.0075(12) 0.0096(12) 0.0011(10)
C1 0.0280(12) 0.0328(13) 0.0344(12) -0.0040(10) 0.0089(9) 0.0008(9)
C2 0.0385(13) 0.0367(13) 0.0334(12) 0.0005(10) 0.0102(10) 0.0032(11)
C3 0.0441(15) 0.0407(14) 0.0321(12) -0.0031(10) 0.0133(11) 0.0032(11)
C4 0.0387(14) 0.0336(13) 0.0423(14) -0.0064(11) 0.0091(11) 0.0035(10)
C5 0.0419(14) 0.0351(14) 0.0401(13) 0.0018(11) 0.0056(11) 0.0045(11)
C6 0.0313(12) 0.0357(13) 0.0366(13) 0.0007(10) 0.0070(10) 0.0031(10)
C7 0.0385(14) 0.0430(15) 0.0335(12) 0.0032(10) 0.0043(10) 0.0058(11)
C8 0.0548(17) 0.073(2) 0.0302(13) 0.0047(13) 0.0101(12) 0.0061(15)
C9 0.0492(16) 0.0450(15) 0.0412(14) 0.0076(12) 0.0048(12) -0.0043(12)
C10 0.0452(16) 0.0629(19) 0.0462(15) 0.0095(14) 0.0088(12) -0.0131(14)
C11 0.0352(14) 0.0508(16) 0.0405(14) -0.0045(12) 0.0079(11) -0.0030(12)
C12 0.0379(16) 0.068(2) 0.0598(18) -0.0059(15) 0.0052(13) -0.0099(14)
C13 0.0442(17) 0.066(2) 0.0611(19) -0.0117(16) -0.0100(14) 0.0051(15)
C14 0.0607(19) 0.0489(17) 0.0447(15) -0.0070(13) -0.0079(14) 0.0145(15)
C15 0.0503(16) 0.0343(14) 0.0389(14) -0.0037(11) 0.0031(12) 0.0061(11)
C16 0.0583(17) 0.0425(15) 0.0336(13) 0.0038(11) 0.0152(12) 0.0095(13)
C17 0.096(3) 0.0449(17) 0.0612(19) 0.0195(15) 0.0365(18) 0.0156(17)
C18 0.0557(18) 0.0515(18) 0.0707(19) 0.0043(15) 0.0380(16) 0.0101(14)
C19 0.0452(18) 0.0494(18) 0.120(3) -0.0031(18) 0.0459(19) -0.0029(14)
C20 0.0353(16) 0.0438(16) 0.098(3) -0.0158(16) 0.0260(16) -0.0033(12)
C21 0.0269(16) 0.084(3) 0.128(4) -0.035(3) 0.0188(19) -0.0006(16)
C22 0.042(2) 0.116(4) 0.110(3) -0.036(3) -0.011(2) 0.021(2)
C23 0.050(2) 0.082(3) 0.086(2) -0.017(2) -0.0123(17) 0.0166(18)
C24 0.0376(15) 0.0515(17) 0.068(2) -0.0070(15) 0.0020(13) 0.0033(13)
C25 0.0569(17) 0.0331(14) 0.0501(15) -0.0069(12) 0.0105(13) 0.0049(12)
C26 0.065(2) 0.0511(18) 0.0545(17) -0.0196(14) 0.0029(14) 0.0123(15)
C27 0.076(2) 0.067(2) 0.068(2) -0.0241(17) -0.0074(17) 0.0290(18)
O11 0.118(3) 0.145(4) 0.107(3) 0.055(3) -0.024(2) -0.056(3)

loop_
_atom_type_symbol
_atom_type_description
_atom_type_scat_dispersion_real
_atom_type_scat_dispersion_imag
_atom_type_scat_source
C C 0.0033 0.0016 'International Tables Vol C Tables 4.2.6.8 and 6.1.1.4'
H H 0.0000 0.0000 'International Tables Vol C Tables 4.2.6.8 and 6.1.1.4'
N N 0.0061 0.0033 'International Tables Vol C Tables 4.2.6.8 and 6.1.1.4'
O O 0.0106 0.0060 'International Tables Vol C Tables 4.2.6.8 and 6.1.1.4'
Ni Ni 0.3393 1.1124 'International Tables Vol C Tables 4.2.6.8 and 6.1.1.4'

loop_
_geom_angle_atom_site_label_1
_geom_angle_atom_site_label_2
_geom_angle_atom_site_label_3
_geom_angle
O1 Ni1 N2 100.80(7)
O1 Ni1 O5 157.95(8)
N2 Ni1 O5 98.64(8)
O1 Ni1 N1 96.10(7)
N2 Ni1 N1 94.09(8)
O5 Ni1 N1 92.78(8)
O1 Ni1 O6 98.49(7)
N2 Ni1 O6 158.84(8)
O5 Ni1 O6 60.91(7)
N1 Ni1 O6 92.42(8)
O1 Ni1 O2 89.22(6)
N2 Ni1 O2 88.75(8)
O5 Ni1 O2 80.88(8)
N1 Ni1 O2 173.39(7)
O6 Ni1 O2 82.89(8)
O1 Ni2 N4 92.11(8)
O1 Ni2 N3 95.05(7)
N4 Ni2 N3 95.76(10)
O1 Ni2 O3 89.30(7)
N4 Ni2 O3 172.10(8)
N3 Ni2 O3 91.86(8)
O1 Ni2 O9 169.51(7)
N4 Ni2 O9 90.38(9)
N3 Ni2 O9 94.84(8)
O3 Ni2 O9 86.88(8)
O1 Ni2 O8 110.77(7)
N4 Ni2 O8 88.10(8)
N3 Ni2 O8 153.77(8)
O3 Ni2 O8 84.13(7)
O9 Ni2 O8 59.12(8)
C1 O1 Ni1 119.07(14)
C1 O1 Ni2 120.09(13)
Ni1 O1 Ni2 120.83(7)
N5 O2 Ni1 132.73(15)
N5 O3 Ni2 123.23(16)
N6 O5 Ni1 92.20(14)
N6 O6 Ni1 91.63(15)
N7 O8 Ni2 89.94(15)
N7 O9 Ni2 95.65(15)
C9 N1 C8 108.1(2)
C9 N1 C7 110.6(2)
C8 N1 C7 105.84(19)
C9 N1 Ni1 110.52(15)
C8 N1 Ni1 114.09(17)
C7 N1 Ni1 107.67(15)
C15 N2 C11 118.4(2)
C15 N2 Ni1 119.69(18)
C11 N2 Ni1 120.65(17)
C17 N3 C16 107.6(2)
C17 N3 C18 109.0(2)
C16 N3 C18 110.2(2)
C17 N3 Ni2 109.71(17)
C16 N3 Ni2 107.99(15)
C18 N3 Ni2 112.25(19)
C24 N4 C20 119.1(3)
C24 N4 Ni2 117.93(18)
C20 N4 Ni2 122.9(2)
O4 N5 O2 121.1(2)
O4 N5 O3 118.2(2)
O2 N5 O3 120.6(2)
O7 N6 O6 123.2(3)
O7 N6 O5 121.6(2)
O6 N6 O5 115.3(2)
O10 N7 O8 123.8(3)
O10 N7 O9 120.9(3)
O8 N7 O9 115.2(2)
O1 C1 C6 120.8(2)
O1 C1 C2 120.4(2)
C6 C1 C2 118.7(2)
C3 C2 C1 119.2(2)
C3 C2 C16 120.1(2)
C1 C2 C16 120.7(2)
C4 C3 C2 122.9(2)
C4 C3 H3 118.5
C2 C3 H3 118.5
C3 C4 C5 116.7(2)
C3 C4 C25 123.6(2)
C5 C4 C25 119.7(2)
C6 C5 C4 122.4(2)
C6 C5 H5 118.8
C4 C5 H5 118.8
C5 C6 C1 120.0(2)
C5 C6 C7 119.4(2)
C1 C6 C7 120.5(2)
N1 C7 C6 114.4(2)
N1 C7 H7A 108.7
C6 C7 H7A 108.7
N1 C7 H7B 108.7
C6 C7 H7B 108.7
H7A C7 H7B 107.6
N1 C8 H8A 109.5
N1 C8 H8B 109.5
H8A C8 H8B 109.5
N1 C8 H8C 109.5
H8A C8 H8C 109.5
H8B C8 H8C 109.5
N1 C9 C10 113.0(2)
N1 C9 H9A 109.0
C10 C9 H9A 109.0
N1 C9 H9B 109.0
C10 C9 H9B 109.0
H9A C9 H9B 107.8
C11 C10 C9 112.1(2)
C11 C10 H10A 109.2
C9 C10 H10A 109.2
C11 C10 H10B 109.2
C9 C10 H10B 109.2
H10A C10 H10B 107.9
N2 C11 C12 120.8(3)
N2 C11 C10 117.9(2)
C12 C11 C10 121.1(3)
C13 C12 C11 119.7(3)
C13 C12 H12 120.2
C11 C12 H12 120.2
C14 C13 C12 119.1(3)
C14 C13 H13 120.5
C12 C13 H13 120.5
C13 C14 C15 119.1(3)
C13 C14 H14 120.4
C15 C14 H14 120.4
N2 C15 C14 122.7(3)
N2 C15 H15 118.6
C14 C15 H15 118.6
N3 C16 C2 113.4(2)
N3 C16 H16A 108.9
C2 C16 H16A 108.9
N3 C16 H16B 108.9
C2 C16 H16B 108.9
H16A C16 H16B 107.7
N3 C17 H17A 109.5
N3 C17 H17B 109.5
H17A C17 H17B 109.5
N3 C17 H17C 109.5
H17A C17 H17C 109.5
H17B C17 H17C 109.5
N3 C18 C19 113.8(2)
N3 C18 H18A 108.8
C19 C18 H18A 108.8
N3 C18 H18B 108.8
C19 C18 H18B 108.8
H18A C18 H18B 107.7
C20 C19 C18 112.7(3)
C20 C19 H19A 109.1
C18 C19 H19A 109.1
C20 C19 H19B 109.1
C18 C19 H19B 109.1
H19A C19 H19B 107.8
N4 C20 C21 119.8(3)
N4 C20 C19 116.8(3)
C21 C20 C19 123.3(3)
C22 C21 C20 119.9(3)
C22 C21 H21 120.0
C20 C21 H21 120.0
C21 C22 C23 119.8(4)
C21 C22 H22 120.1
C23 C22 H22 120.1
C22 C23 C24 118.2(4)
C22 C23 H23 120.9
C24 C23 H23 120.9
N4 C24 C23 123.1(3)
N4 C24 H24 118.5
C23 C24 H24 118.5
C27 C25 C26 111.6(2)
C27 C25 C4 111.5(2)
C26 C25 C4 114.0(2)
C27 C25 H25 106.4
C26 C25 H25 106.4
C4 C25 H25 106.4
C25 C26 H26A 109.5
C25 C26 H26B 109.5
H26A C26 H26B 109.5
C25 C26 H26C 109.5
H26A C26 H26C 109.5
H26B C26 H26C 109.5
C25 C27 H27A 109.5
C25 C27 H27B 109.5
H27A C27 H27B 109.5
C25 C27 H27C 109.5
H27A C27 H27C 109.5
H27B C27 H27C 109.5

loop_
_geom_bond_atom_site_label_1
_geom_bond_atom_site_label_2
_geom_bond_distance
Ni1 O1 1.9744(15)
Ni1 N2 2.051(2)
Ni1 O5 2.1037(18)
Ni1 N1 2.117(2)
Ni1 O6 2.1242(19)
Ni1 O2 2.2217(19)
Ni2 O1 2.0217(16)
Ni2 N4 2.054(2)
Ni2 N3 2.076(2)
Ni2 O3 2.0967(19)
Ni2 O9 2.103(2)
Ni2 O8 2.240(2)
O1 C1 1.357(3)
O2 N5 1.251(3)
O3 N5 1.278(3)
O4 N5 1.223(3)
O5 N6 1.275(3)
O6 N6 1.262(3)
O7 N6 1.208(3)
O8 N7 1.259(3)
O9 N7 1.282(3)
O10 N7 1.205(3)
N1 C9 1.485(3)
N1 C8 1.489(3)
N1 C7 1.495(3)
N2 C15 1.343(3)
N2 C11 1.343(3)
N3 C17 1.485(4)
N3 C16 1.492(4)
N3 C18 1.496(4)
N4 C24 1.332(4)
N4 C20 1.347(3)
C1 C6 1.394(3)
C1 C2 1.399(3)
C2 C3 1.390(3)
C2 C16 1.503(3)
C3 C4 1.377(4)
C3 H3 0.9300
C4 C5 1.388(3)
C4 C25 1.524(3)
C5 C6 1.380(3)
C5 H5 0.9300
C6 C7 1.511(3)
C7 H7A 0.9700
C7 H7B 0.9700
C8 H8A 0.9600
C8 H8B 0.9600
C8 H8C 0.9600
C9 C10 1.528(4)
C9 H9A 0.9700
C9 H9B 0.9700
C10 C11 1.500(4)
C10 H10A 0.9700
C10 H10B 0.9700
C11 C12 1.392(4)
C12 C13 1.374(4)
C12 H12 0.9300
C13 C14 1.360(5)
C13 H13 0.9300
C14 C15 1.372(4)
C14 H14 0.9300
C15 H15 0.9300
C16 H16A 0.9700
C16 H16B 0.9700
C17 H17A 0.9600
C17 H17B 0.9600
C17 H17C 0.9600
C18 C19 1.534(5)
C18 H18A 0.9700
C18 H18B 0.9700
C19 C20 1.490(5)
C19 H19A 0.9700
C19 H19B 0.9700
C20 C21 1.397(5)
C21 C22 1.360(6)
C21 H21 0.9300
C22 C23 1.365(6)
C22 H22 0.9300
C23 C24 1.373(4)
C23 H23 0.9300
C24 H24 0.9300
C25 C27 1.501(4)
C25 C26 1.504(4)
C25 H25 0.9800
C26 H26A 0.9600
C26 H26B 0.9600
C26 H26C 0.9600
C27 H27A 0.9600
C27 H27B 0.9600
C27 H27C 0.9600

loop_
_geom_torsion_atom_site_label_1
_geom_torsion_atom_site_label_2
_geom_torsion_atom_site_label_3
_geom_torsion_atom_site_label_4
_geom_torsion
O1 C1 C2 C3 179.4(2)
C6 C1 C2 C3 -0.8(4)
O1 C1 C2 C16 0.3(4)
C6 C1 C2 C16 -179.9(2)
C1 C2 C3 C4 -1.0(4)
C16 C2 C3 C4 178.1(3)
C2 C3 C4 C5 2.1(4)
C2 C3 C4 C25 -176.9(3)
C3 C4 C5 C6 -1.4(4)
C25 C4 C5 C6 177.6(2)
C4 C5 C6 C1 -0.3(4)
C4 C5 C6 C7 176.7(2)
O1 C1 C6 C5 -178.7(2)
C2 C1 C6 C5 1.4(4)
O1 C1 C6 C7 4.3(3)
C2 C1 C6 C7 -175.5(2)
C9 N1 C7 C6 -63.2(3)
C8 N1 C7 C6 -180.0(2)
C5 C6 C7 N1 119.4(3)
C1 C6 C7 N1 -63.7(3)
C8 N1 C9 C10 -78.5(3)
C7 N1 C9 C10 166.1(2)
N1 C9 C10 C11 -83.5(3)
C15 N2 C11 C12 4.5(4)
C15 N2 C11 C10 -171.2(2)
C9 C10 C11 N2 41.5(4)
C9 C10 C11 C12 -134.2(3)
N2 C11 C12 C13 -1.8(4)
C10 C11 C12 C13 173.7(3)
C11 C12 C13 C14 -2.2(5)
C12 C13 C14 C15 3.3(4)
C11 N2 C15 C14 -3.4(4)
C13 C14 C15 N2 -0.6(4)
C17 N3 C16 C2 -177.5(2)
C18 N3 C16 C2 -58.8(3)
C3 C2 C16 N3 119.1(3)
C1 C2 C16 N3 -61.8(3)
C17 N3 C18 C19 -80.7(3)
C16 N3 C18 C19 161.4(2)
N3 C18 C19 C20 -81.7(3)
C24 N4 C20 C21 1.0(4)
C24 N4 C20 C19 -176.2(3)
C18 C19 C20 N4 51.9(4)
C18 C19 C20 C21 -125.2(3)
N4 C20 C21 C22 -1.7(5)
C19 C20 C21 C22 175.3(4)
C20 C21 C22 C23 0.9(6)
C21 C22 C23 C24 0.5(6)
C20 N4 C24 C23 0.5(4)
C22 C23 C24 N4 -1.2(5)
C3 C4 C25 C27 -111.9(3)
C5 C4 C25 C27 69.2(3)
C3 C4 C25 C26 15.6(4)
C5 C4 C25 C26 -163.3(3)
